data_1535704
loop_
_publ_author_name
'Burnus, R.'
'Meyer, G.'

_publ_section_title
;
 Synthese und Kristallstrukturen der Alkali-Tetraiodoindate(III), AInI4 (A
 = Li, K, Rb, Cs)
;
_journal_name_full 'Zeitschrift fuer Anorganische und Allgemeine Chemie'
_journal_page_first 31
_journal_page_last 37
_journal_volume 602
_journal_year 1991
_chemical_formula_sum 'I4 In Li'
_chemical_name_systematic 'Li In I4'
_space_group_IT_number 14
_symmetry_space_group_name_Hall '-P 2ybc'
_symmetry_space_group_name_H-M 'P 1 21/c 1'
_cell_angle_alpha 90
_cell_angle_beta 92.67
_cell_angle_gamma 90
_cell_formula_units_Z 4
_cell_length_a 8.389
_cell_length_b 7.512
_cell_length_c 15.267
_cell_volume 961.054
_citation_journal_id_ASTM ZAACAB
_cod_data_source_file Burnus_ZAACAB_1991_69.cif
_cod_data_source_block I4In1Li1
_cod_original_formula_sum 'I4 In1 Li1'
_cod_database_code 1535704

loop_
_symmetry_equiv_pos_as_xyz
x,y,z
-x,y+1/2,-z+1/2
-x,-y,-z
x,-y-1/2,z-1/2

loop_
_atom_site_label
_atom_site_type_symbol
_atom_site_fract_x
_atom_site_fract_y
_atom_site_fract_z
_atom_site_occupancy
_atom_site_U_iso_or_equiv
I2 I-1 0.18474 0.8409 0.56514 1 0.0
I4 I-1 0.42249 0.811 0.30023 1 0.0
I1 I-1 0.68267 0.6709 0.56065 1 0.0
Li1 Li+1 0.853 0.9907 0.6276 1 0.0
I3 I-1 0.94294 0.668 0.31346 1 0.0
In1 In+3 0.69834 0.8229 0.40015 1 0.0
